data_4066467
loop_
_publ_author_name
'Leung, Sammual Yu-Lut'
'Lam, Wai Han'
'Zhu, Nianyong'
'Yam, Vivian Wing-Wah'

_publ_section_title
;
 Synthesis, Structural Characterization, and Photophysical Study of
 Luminescent Face-to-Face Dinuclear Platinum(II) Alkynyl Phosphine
 Complexes and Their Tetranuclear Mixed-Metal
 Platinum(II)&#x2212;Silver(I) and &#x2212;Copper(I) Complexes&#x2020;
;
_journal_issue 21
_journal_name_full Organometallics
_journal_page_first 5558
_journal_paper_doi 10.1021/om100473q
_journal_volume 29
_journal_year 2010
_chemical_formula_moiety 'C54 H72 O12 P4 Pt2'
_chemical_formula_sum 'C54 H72 O12 P4 Pt2'
_chemical_formula_weight 1427.18
_chemical_name_systematic
;
 ?
;
_space_group_IT_number 2
_symmetry_cell_setting triclinic
_symmetry_space_group_name_Hall '-P 1'
_symmetry_space_group_name_H-M 'P -1'
_atom_sites_solution_hydrogens geom
_atom_sites_solution_primary direct
_atom_sites_solution_secondary difmap
_audit_creation_method SHELXL-97
_cell_angle_alpha 92.82(2)
_cell_angle_beta 100.90(2)
_cell_angle_gamma 99.52(2)
_cell_formula_units_Z 1
_cell_length_a 8.4118(10)
_cell_length_b 11.037(2)
_cell_length_c 15.715(3)
_cell_measurement_reflns_used 0
_cell_measurement_temperature 301(2)
_cell_measurement_theta_max 0
_cell_measurement_theta_min 0
_cell_volume 1408.1(4)
_computing_molecular_graphics 'Ortep-3 for Windows (Farrugia, 1997)'
_computing_publication_material 'WinGX publication routines (Farrugia, 1999)'
_computing_structure_refinement 'SHELXL-97 (Sheldrick, 1997)'
_computing_structure_solution 'SHELXS-97 (Sheldrick, 2008)'
_diffrn_ambient_temperature 301(2)
_diffrn_measured_fraction_theta_full 0.975
_diffrn_measured_fraction_theta_max 0.975
_diffrn_radiation_monochromator graphite
_diffrn_radiation_source 'fine-focus sealed tube'
_diffrn_radiation_type MoK\a
_diffrn_radiation_wavelength 0.71073
_diffrn_reflns_av_R_equivalents 0.0279
_diffrn_reflns_av_sigmaI/netI 0.0423
_diffrn_reflns_limit_h_max 9
_diffrn_reflns_limit_h_min -10
_diffrn_reflns_limit_k_max 13
_diffrn_reflns_limit_k_min -12
_diffrn_reflns_limit_l_max 19
_diffrn_reflns_limit_l_min -17
_diffrn_reflns_number 8198
_diffrn_reflns_theta_full 25.68
_diffrn_reflns_theta_max 25.68
_diffrn_reflns_theta_min 1.88
_exptl_absorpt_coefficient_mu 5.135
_exptl_crystal_colour yellow
_exptl_crystal_density_diffrn 1.683
_exptl_crystal_density_method 'not measured'
_exptl_crystal_description plate
_exptl_crystal_F_000 708
_exptl_crystal_size_max 0.31
_exptl_crystal_size_mid 0.28
_exptl_crystal_size_min 0.03
_refine_diff_density_max 2.180
_refine_diff_density_min -1.925
_refine_diff_density_rms 0.145
_refine_ls_extinction_method none
_refine_ls_goodness_of_fit_ref 1.061
_refine_ls_hydrogen_treatment constr
_refine_ls_matrix_type full
_refine_ls_number_parameters 335
_refine_ls_number_reflns 5234
_refine_ls_number_restraints 0
_refine_ls_restrained_S_all 1.061
_refine_ls_R_factor_all 0.0342
_refine_ls_R_factor_gt 0.0317
_refine_ls_shift/su_max 0.001
_refine_ls_shift/su_mean 0.000
_refine_ls_structure_factor_coef Fsqd
_refine_ls_weighting_details 'calc w=1/[\s^2^(Fo^2^)+(0.0537P)^2^+1.3213P] where P=(Fo^2^+2Fc^2^)/3'
_refine_ls_weighting_scheme calc
_refine_ls_wR_factor_gt 0.0832
_refine_ls_wR_factor_ref 0.0865
_reflns_number_gt 4898
_reflns_number_total 5234
_reflns_threshold_expression >2sigma(I)
_cod_data_source_file om100473q_si_003.cif
_cod_data_source_block shelxl
_cod_original_cell_volume 1408.0(4)
_cod_database_code 4066467

loop_
_symmetry_equiv_pos_as_xyz
'x, y, z'
'-x, -y, -z'

loop_
_atom_site_label
_atom_site_type_symbol
_atom_site_fract_x
_atom_site_fract_y
_atom_site_fract_z
_atom_site_U_iso_or_equiv
_atom_site_adp_type
_atom_site_occupancy
_atom_site_symmetry_multiplicity
_atom_site_calc_flag
_atom_site_refinement_flags
C1 C 0.3617(6) -0.0432(4) 0.1104(3) 0.0301(9) Uani 1 1 d .
C2 C 0.3829(6) -0.0891(4) 0.1800(3) 0.0377(10) Uani 1 1 d .
C3 C 0.4362(7) -0.1260(4) 0.2659(3) 0.0392(10) Uani 1 1 d .
C4 C 0.3317(8) -0.1878(5) 0.3141(4) 0.0524(14) Uani 1 1 d .
H4 H 0.2198 -0.2101 0.2908 0.063 Uiso 1 1 calc R
C5 C 0.3952(9) -0.2165(5) 0.3980(4) 0.0580(15) Uani 1 1 d .
C6 C 0.5602(9) -0.1817(6) 0.4340(3) 0.0561(15) Uani 1 1 d .
C7 C 0.6643(8) -0.1198(6) 0.3865(4) 0.0574(15) Uani 1 1 d .
C8 C 0.6036(7) -0.0950(6) 0.3018(3) 0.0498(13) Uani 1 1 d .
H8 H 0.6755 -0.0574 0.2688 0.060 Uiso 1 1 calc R
C9 C 0.1415(15) -0.2665(11) 0.4418(7) 0.126(4) Uani 1 1 d .
H9A H 0.1361 -0.1802 0.4437 0.189 Uiso 1 1 calc R
H9B H 0.0987 -0.3020 0.4892 0.189 Uiso 1 1 calc R
H9C H 0.0773 -0.3069 0.3878 0.189 Uiso 1 1 calc R
C10 C 0.5925(12) -0.1417(8) 0.5851(4) 0.088(3) Uani 1 1 d .
H10A H 0.6134 -0.0561 0.5745 0.132 Uiso 1 1 calc R
H10B H 0.6631 -0.1547 0.6381 0.132 Uiso 1 1 calc R
H10C H 0.4797 -0.1653 0.5899 0.132 Uiso 1 1 calc R
C11 C 0.9290(11) -0.0090(14) 0.3814(6) 0.144(6) Uani 1 1 d .
H11A H 0.9420 -0.0553 0.3306 0.216 Uiso 1 1 calc R
H11B H 1.0348 0.0189 0.4185 0.216 Uiso 1 1 calc R
H11C H 0.8798 0.0608 0.3643 0.216 Uiso 1 1 calc R
C12 C 0.2847(6) 0.1697(4) -0.0854(3) 0.0328(10) Uani 1 1 d .
C13 C 0.2441(6) 0.2467(4) -0.1344(3) 0.0378(10) Uani 1 1 d .
C14 C 0.1842(6) 0.3410(4) -0.1844(3) 0.0378(10) Uani 1 1 d .
C15 C 0.2597(6) 0.3935(4) -0.2494(3) 0.0391(11) Uani 1 1 d .
H15 H 0.3494 0.3644 -0.2640 0.047 Uiso 1 1 calc R
C16 C 0.2003(6) 0.4892(4) -0.2917(3) 0.0401(11) Uani 1 1 d .
C17 C 0.0643(6) 0.5331(4) -0.2712(3) 0.0396(11) Uani 1 1 d .
C18 C -0.0145(7) 0.4775(5) -0.2087(4) 0.0434(11) Uani 1 1 d .
C19 C 0.0460(7) 0.3830(5) -0.1657(3) 0.0426(11) Uani 1 1 d .
H19 H -0.0063 0.3469 -0.1237 0.051 Uiso 1 1 calc R
C20 C 0.3886(9) 0.4970(6) -0.3886(4) 0.0652(17) Uani 1 1 d .
H20A H 0.4799 0.4950 -0.3419 0.098 Uiso 1 1 calc R
H20B H 0.4251 0.5473 -0.4317 0.098 Uiso 1 1 calc R
H20C H 0.3442 0.4147 -0.4144 0.098 Uiso 1 1 calc R
C21 C -0.1172(10) 0.6041(8) -0.3828(5) 0.086(3) Uani 1 1 d .
H21A H -0.0803 0.5634 -0.4290 0.129 Uiso 1 1 calc R
H21B H -0.1522 0.6785 -0.4019 0.129 Uiso 1 1 calc R
H21C H -0.2076 0.5506 -0.3674 0.129 Uiso 1 1 calc R
C22 C -0.2421(9) 0.4598(6) -0.1372(5) 0.070(2) Uani 1 1 d .
H22A H -0.2723 0.3737 -0.1567 0.106 Uiso 1 1 calc R
H22B H -0.3397 0.4940 -0.1367 0.106 Uiso 1 1 calc R
H22C H -0.1758 0.4694 -0.0796 0.106 Uiso 1 1 calc R
C23 C 0.7040(6) 0.1712(4) 0.1481(3) 0.0350(10) Uani 1 1 d .
H23A H 0.6801 0.1129 0.1902 0.042 Uiso 1 1 calc R
H23B H 0.7717 0.2448 0.1806 0.042 Uiso 1 1 calc R
C24 C 0.4317(7) 0.2581(5) 0.1912(3) 0.0461(12) Uani 1 1 d .
H24A H 0.5122 0.3210 0.2272 0.069 Uiso 1 1 calc R
H24B H 0.4099 0.1879 0.2236 0.069 Uiso 1 1 calc R
H24C H 0.3319 0.2895 0.1729 0.069 Uiso 1 1 calc R
C25 C 0.5648(7) 0.3549(5) 0.0485(4) 0.0480(13) Uani 1 1 d .
H25A H 0.4704 0.3942 0.0353 0.072 Uiso 1 1 calc R
H25B H 0.6027 0.3378 -0.0040 0.072 Uiso 1 1 calc R
H25C H 0.6507 0.4085 0.0888 0.072 Uiso 1 1 calc R
C26 C 0.9958(6) 0.0717(6) 0.1618(4) 0.0501(14) Uani 1 1 d .
H26A H 1.0783 0.0466 0.1336 0.075 Uiso 1 1 calc R
H26B H 0.9545 0.0066 0.1945 0.075 Uiso 1 1 calc R
H26C H 1.0431 0.1442 0.2003 0.075 Uiso 1 1 calc R
C27 C 0.9283(7) 0.2300(5) 0.0289(4) 0.0511(14) Uani 1 1 d .
H27A H 0.9795 0.2971 0.0717 0.077 Uiso 1 1 calc R
H27B H 0.8480 0.2573 -0.0143 0.077 Uiso 1 1 calc R
H27C H 1.0103 0.2022 0.0017 0.077 Uiso 1 1 calc R
O1 O 0.3023(9) -0.2813(6) 0.4487(4) 0.099(2) Uani 1 1 d .
O2 O 0.6235(7) -0.2128(5) 0.5162(3) 0.0768(15) Uani 1 1 d .
O3 O 0.8252(7) -0.0858(7) 0.4274(3) 0.101(2) Uani 1 1 d .
O4 O 0.2652(5) 0.5471(4) -0.3557(3) 0.0525(10) Uani 1 1 d .
O5 O 0.0138(5) 0.6333(3) -0.3094(3) 0.0566(10) Uani 1 1 d .
O6 O -0.1508(5) 0.5224(4) -0.1948(3) 0.0596(11) Uani 1 1 d .
P1 P 0.50939(14) 0.21269(10) 0.09619(8) 0.0298(2) Uani 1 1 d .
P2 P 0.82887(14) 0.10496(11) 0.08068(8) 0.0306(2) Uani 1 1 d .
Pt1 Pt 0.332588(17) 0.056413(13) 0.008015(9) 0.02665(8) Uani 1 1 d .

loop_
_atom_site_aniso_label
_atom_site_aniso_U_11
_atom_site_aniso_U_22
_atom_site_aniso_U_33
_atom_site_aniso_U_23
_atom_site_aniso_U_13
_atom_site_aniso_U_12
C1 0.028(2) 0.030(2) 0.035(2) 0.0064(18) 0.0065(18) 0.0117(16)
C2 0.038(3) 0.040(2) 0.037(3) 0.007(2) 0.006(2) 0.014(2)
C3 0.055(3) 0.037(2) 0.028(2) 0.0063(18) 0.008(2) 0.015(2)
C4 0.054(3) 0.056(3) 0.044(3) 0.013(2) 0.006(2) 0.003(3)
C5 0.088(5) 0.047(3) 0.044(3) 0.018(2) 0.023(3) 0.012(3)
C6 0.087(5) 0.060(3) 0.030(3) 0.012(2) 0.009(3) 0.038(3)
C7 0.058(4) 0.082(4) 0.038(3) 0.008(3) 0.007(3) 0.031(3)
C8 0.048(3) 0.070(4) 0.036(3) 0.013(2) 0.009(2) 0.020(3)
C9 0.138(10) 0.121(9) 0.119(9) 0.013(7) 0.072(8) -0.029(7)
C10 0.143(8) 0.097(6) 0.032(3) 0.008(3) 0.016(4) 0.048(5)
C11 0.056(5) 0.295(17) 0.064(5) 0.039(8) -0.004(4) -0.011(7)
C12 0.033(2) 0.038(2) 0.030(2) 0.0065(18) 0.0065(18) 0.0116(18)
C13 0.037(2) 0.044(3) 0.036(2) 0.009(2) 0.0061(19) 0.015(2)
C14 0.040(3) 0.036(2) 0.036(2) 0.0062(19) 0.002(2) 0.0091(19)
C15 0.038(3) 0.041(3) 0.039(3) 0.007(2) 0.006(2) 0.009(2)
C16 0.041(3) 0.040(2) 0.036(2) 0.012(2) 0.003(2) 0.003(2)
C17 0.043(3) 0.032(2) 0.042(3) 0.0104(19) 0.001(2) 0.0085(19)
C18 0.044(3) 0.038(3) 0.049(3) 0.005(2) 0.007(2) 0.013(2)
C19 0.049(3) 0.041(3) 0.041(3) 0.012(2) 0.011(2) 0.013(2)
C20 0.083(5) 0.069(4) 0.055(4) 0.019(3) 0.030(3) 0.023(3)
C21 0.070(5) 0.088(5) 0.097(6) 0.045(5) -0.011(4) 0.027(4)
C22 0.064(4) 0.064(4) 0.103(6) 0.024(4) 0.045(4) 0.031(3)
C23 0.029(2) 0.038(2) 0.037(3) -0.0023(19) 0.0032(18) 0.0083(18)
C24 0.048(3) 0.048(3) 0.045(3) -0.008(2) 0.018(2) 0.010(2)
C25 0.049(3) 0.034(2) 0.060(3) 0.012(2) 0.010(3) 0.004(2)
C26 0.029(3) 0.070(4) 0.050(3) -0.003(3) -0.004(2) 0.017(2)
C27 0.040(3) 0.052(3) 0.058(4) 0.010(3) 0.017(3) -0.010(2)
O1 0.119(5) 0.105(4) 0.071(3) 0.048(3) 0.031(3) -0.007(4)
O2 0.116(4) 0.095(3) 0.034(2) 0.019(2) 0.012(2) 0.059(3)
O3 0.059(3) 0.201(7) 0.043(3) 0.032(3) -0.005(2) 0.033(4)
O4 0.058(2) 0.054(2) 0.052(2) 0.0239(18) 0.0199(19) 0.0125(18)
O5 0.062(3) 0.043(2) 0.064(3) 0.0208(18) 0.000(2) 0.0175(18)
O6 0.061(3) 0.057(2) 0.077(3) 0.026(2) 0.028(2) 0.034(2)
P1 0.0271(6) 0.0294(5) 0.0350(6) 0.0035(4) 0.0079(5) 0.0084(4)
P2 0.0228(5) 0.0361(6) 0.0330(6) 0.0044(5) 0.0050(4) 0.0060(4)
Pt1 0.02421(12) 0.03121(12) 0.02704(12) 0.00598(7) 0.00535(7) 0.01086(7)

loop_
_atom_type_symbol
_atom_type_description
_atom_type_scat_dispersion_real
_atom_type_scat_dispersion_imag
_atom_type_scat_source
C C 0.0033 0.0016 'International Tables Vol C Tables 4.2.6.8 and 6.1.1.4'
H H 0.0000 0.0000 'International Tables Vol C Tables 4.2.6.8 and 6.1.1.4'
O O 0.0106 0.0060 'International Tables Vol C Tables 4.2.6.8 and 6.1.1.4'
P P 0.1023 0.0942 'International Tables Vol C Tables 4.2.6.8 and 6.1.1.4'
Pt Pt -1.7033 8.3905 'International Tables Vol C Tables 4.2.6.8 and 6.1.1.4'

loop_
_geom_angle_atom_site_label_1
_geom_angle_atom_site_label_2
_geom_angle_atom_site_label_3
_geom_angle
_geom_angle_site_symmetry_1
_geom_angle_site_symmetry_3
C2 C1 Pt1 171.1(4) . .
C1 C2 C3 169.1(5) . .
C4 C3 C8 119.1(5) . .
C4 C3 C2 124.1(5) . .
C8 C3 C2 116.8(5) . .
C3 C4 C5 119.7(6) . .
C3 C4 H4 120.2 . .
C5 C4 H4 120.2 . .
O1 C5 C6 115.7(6) . .
O1 C5 C4 123.6(6) . .
C6 C5 C4 120.7(5) . .
C7 C6 C5 119.8(5) . .
C7 C6 O2 119.5(6) . .
C5 C6 O2 120.7(6) . .
O3 C7 C6 116.3(5) . .
O3 C7 C8 123.7(6) . .
C6 C7 C8 120.0(6) . .
C7 C8 C3 120.7(5) . .
C7 C8 H8 119.7 . .
C3 C8 H8 119.7 . .
O1 C9 H9A 109.5 . .
O1 C9 H9B 109.5 . .
H9A C9 H9B 109.5 . .
O1 C9 H9C 109.5 . .
H9A C9 H9C 109.5 . .
H9B C9 H9C 109.5 . .
O2 C10 H10A 109.5 . .
O2 C10 H10B 109.5 . .
H10A C10 H10B 109.5 . .
O2 C10 H10C 109.5 . .
H10A C10 H10C 109.5 . .
H10B C10 H10C 109.5 . .
O3 C11 H11A 109.5 . .
O3 C11 H11B 109.5 . .
H11A C11 H11B 109.5 . .
O3 C11 H11C 109.5 . .
H11A C11 H11C 109.5 . .
H11B C11 H11C 109.5 . .
C13 C12 Pt1 170.7(4) . .
C12 C13 C14 172.9(5) . .
C19 C14 C15 119.1(5) . .
C19 C14 C13 117.8(5) . .
C15 C14 C13 123.1(5) . .
C16 C15 C14 119.8(5) . .
C16 C15 H15 120.1 . .
C14 C15 H15 120.1 . .
O4 C16 C15 124.5(5) . .
O4 C16 C17 114.7(4) . .
C15 C16 C17 120.9(5) . .
O5 C17 C18 120.6(5) . .
O5 C17 C16 120.2(5) . .
C18 C17 C16 119.2(4) . .
O6 C18 C19 124.4(5) . .
O6 C18 C17 115.7(5) . .
C19 C18 C17 119.9(5) . .
C18 C19 C14 121.1(5) . .
C18 C19 H19 119.5 . .
C14 C19 H19 119.5 . .
O4 C20 H20A 109.5 . .
O4 C20 H20B 109.5 . .
H20A C20 H20B 109.5 . .
O4 C20 H20C 109.5 . .
H20A C20 H20C 109.5 . .
H20B C20 H20C 109.5 . .
O5 C21 H21A 109.5 . .
O5 C21 H21B 109.5 . .
H21A C21 H21B 109.5 . .
O5 C21 H21C 109.5 . .
H21A C21 H21C 109.5 . .
H21B C21 H21C 109.5 . .
O6 C22 H22A 109.5 . .
O6 C22 H22B 109.5 . .
H22A C22 H22B 109.5 . .
O6 C22 H22C 109.5 . .
H22A C22 H22C 109.5 . .
H22B C22 H22C 109.5 . .
P1 C23 P2 119.3(3) . .
P1 C23 H23A 107.5 . .
P2 C23 H23A 107.5 . .
P1 C23 H23B 107.5 . .
P2 C23 H23B 107.5 . .
H23A C23 H23B 107.0 . .
P1 C24 H24A 109.5 . .
P1 C24 H24B 109.5 . .
H24A C24 H24B 109.5 . .
P1 C24 H24C 109.5 . .
H24A C24 H24C 109.5 . .
H24B C24 H24C 109.5 . .
P1 C25 H25A 109.5 . .
P1 C25 H25B 109.5 . .
H25A C25 H25B 109.5 . .
P1 C25 H25C 109.5 . .
H25A C25 H25C 109.5 . .
H25B C25 H25C 109.5 . .
P2 C26 H26A 109.5 . .
P2 C26 H26B 109.5 . .
H26A C26 H26B 109.5 . .
P2 C26 H26C 109.5 . .
H26A C26 H26C 109.5 . .
H26B C26 H26C 109.5 . .
P2 C27 H27A 109.5 . .
P2 C27 H27B 109.5 . .
H27A C27 H27B 109.5 . .
P2 C27 H27C 109.5 . .
H27A C27 H27C 109.5 . .
H27B C27 H27C 109.5 . .
C5 O1 C9 118.4(7) . .
C6 O2 C10 115.4(5) . .
C7 O3 C11 115.9(5) . .
C16 O4 C20 118.0(4) . .
C17 O5 C21 114.8(5) . .
C18 O6 C22 116.7(4) . .
C25 P1 C24 104.6(3) . .
C25 P1 C23 105.5(3) . .
C24 P1 C23 100.6(2) . .
C25 P1 Pt1 117.2(2) . .
C24 P1 Pt1 112.81(18) . .
C23 P1 Pt1 114.36(16) . .
C27 P2 C26 102.9(3) . .
C27 P2 C23 107.0(3) . .
C26 P2 C23 101.8(3) . .
C27 P2 Pt1 117.0(2) . 2_655
C26 P2 Pt1 117.7(2) . 2_655
C23 P2 Pt1 108.98(15) . 2_655
C1 Pt1 C12 171.81(18) . .
C1 Pt1 P2 93.14(14) . 2_655
C12 Pt1 P2 89.96(14) . 2_655
C1 Pt1 P1 85.98(14) . .
C12 Pt1 P1 91.40(14) . .
P2 Pt1 P1 176.23(4) 2_655 .

loop_
_geom_bond_atom_site_label_1
_geom_bond_atom_site_label_2
_geom_bond_distance
_geom_bond_site_symmetry_2
C1 C2 1.222(7) .
C1 Pt1 1.994(5) .
C2 C3 1.442(6) .
C3 C4 1.384(7) .
C3 C8 1.393(7) .
C4 C5 1.398(8) .
C4 H4 0.9300 .
C5 O1 1.364(7) .
C5 C6 1.378(9) .
C6 C7 1.375(9) .
C6 O2 1.384(6) .
C7 O3 1.365(8) .
C7 C8 1.390(7) .
C8 H8 0.9300 .
C9 O1 1.374(14) .
C9 H9A 0.9600 .
C9 H9B 0.9600 .
C9 H9C 0.9600 .
C10 O2 1.395(8) .
C10 H10A 0.9600 .
C10 H10B 0.9600 .
C10 H10C 0.9600 .
C11 O3 1.435(11) .
C11 H11A 0.9600 .
C11 H11B 0.9600 .
C11 H11C 0.9600 .
C12 C13 1.222(7) .
C12 Pt1 2.001(5) .
C13 C14 1.435(6) .
C14 C19 1.395(8) .
C14 C15 1.401(7) .
C15 C16 1.387(7) .
C15 H15 0.9300 .
C16 O4 1.368(6) .
C16 C17 1.398(8) .
C17 O5 1.374(6) .
C17 C18 1.398(7) .
C18 O6 1.371(7) .
C18 C19 1.385(7) .
C19 H19 0.9300 .
C20 O4 1.419(8) .
C20 H20A 0.9600 .
C20 H20B 0.9600 .
C20 H20C 0.9600 .
C21 O5 1.419(8) .
C21 H21A 0.9600 .
C21 H21B 0.9600 .
C21 H21C 0.9600 .
C22 O6 1.427(8) .
C22 H22A 0.9600 .
C22 H22B 0.9600 .
C22 H22C 0.9600 .
C23 P1 1.826(5) .
C23 P2 1.833(5) .
C23 H23A 0.9700 .
C23 H23B 0.9700 .
C24 P1 1.820(5) .
C24 H24A 0.9600 .
C24 H24B 0.9600 .
C24 H24C 0.9600 .
C25 P1 1.802(5) .
C25 H25A 0.9600 .
C25 H25B 0.9600 .
C25 H25C 0.9600 .
C26 P2 1.808(5) .
C26 H26A 0.9600 .
C26 H26B 0.9600 .
C26 H26C 0.9600 .
C27 P2 1.804(5) .
C27 H27A 0.9600 .
C27 H27B 0.9600 .
C27 H27C 0.9600 .
P1 Pt1 2.2898(13) .
P2 Pt1 2.2800(13) 2_655
Pt1 P2 2.2800(13) 2_655
